data_2228343
loop_
_publ_author_name
'Fun, Hoong-Kun'
'Hemamalini, Madhukar'
Nithinchandra
'Kalluraya, Balakrishna'

_publ_section_title
;
 2,3-Dibromo-3-(2-bromophenyl)-1-(3-phenylsydnon-4-yl)propan-1-one
;
_journal_coeditor_code HB5718
_journal_issue 12
_journal_name_full 'Acta Crystallographica Section E'
_journal_page_first o3094
_journal_paper_doi 10.1107/S1600536810044776
_journal_volume 66
_journal_year 2010
_chemical_formula_iupac 'C17 H11 Br3 N2 O3'
_chemical_formula_moiety 'C17 H11 Br3 N2 O3'
_chemical_formula_sum 'C17 H11 Br3 N2 O3'
_chemical_formula_weight 531.01
_chemical_name_common
;
2,3-Dibromo-3-(2-bromophenyl)-1-(3-phenylsydnon-4-yl)propan-1-one
;
_chemical_name_systematic
;
2,3-Dibromo-3-(2-bromophenyl)-1-(5-oxido-3-phenyl-1,2,3-oxadiazol-3-
ium-4-yl)propan-1-one
;
_space_group_IT_number 15
_symmetry_cell_setting monoclinic
_symmetry_space_group_name_Hall '-C 2yc'
_symmetry_space_group_name_H-M 'C 1 2/c 1'
_atom_sites_solution_hydrogens geom
_atom_sites_solution_primary direct
_atom_sites_solution_secondary difmap
_audit_creation_method SHELXL97
_cell_angle_alpha 90.00
_cell_angle_beta 102.591(2)
_cell_angle_gamma 90.00
_cell_formula_units_Z 8
_cell_length_a 29.0105(16)
_cell_length_b 7.2271(4)
_cell_length_c 17.7209(9)
_cell_measurement_reflns_used 9996
_cell_measurement_temperature 100.00(10)
_cell_measurement_theta_max 32.08
_cell_measurement_theta_min 2.36
_cell_volume 3626.0(3)
_computing_cell_refinement 'SAINT (Bruker, 2009)'
_computing_data_collection 'APEX2 (Bruker, 2009)'
_computing_data_reduction 'SAINT (Bruker, 2009)'
_computing_molecular_graphics 'SHELXTL (Sheldrick, 2008)'
_computing_publication_material
;
SHELXTL (Sheldrick, 2008) and PLATON (Spek, 2009)
;
_computing_structure_refinement 'SHELXTL (Sheldrick, 2008)'
_computing_structure_solution 'SHELXTL (Sheldrick, 2008)'
_diffrn_ambient_temperature 100.00(10)
_diffrn_measured_fraction_theta_full 0.996
_diffrn_measured_fraction_theta_max 0.996
_diffrn_measurement_device_type 'Bruker APEXII DUO CCD'
_diffrn_measurement_method '\f and \w'
_diffrn_radiation_monochromator graphite
_diffrn_radiation_source 'fine-focus sealed tube'
_diffrn_radiation_type MoK\a
_diffrn_radiation_wavelength 0.71073
_diffrn_reflns_av_R_equivalents 0.0400
_diffrn_reflns_av_sigmaI/netI 0.0266
_diffrn_reflns_limit_h_max 43
_diffrn_reflns_limit_h_min -43
_diffrn_reflns_limit_k_max 10
_diffrn_reflns_limit_k_min -10
_diffrn_reflns_limit_l_max 26
_diffrn_reflns_limit_l_min -26
_diffrn_reflns_number 44623
_diffrn_reflns_theta_full 32.54
_diffrn_reflns_theta_max 32.54
_diffrn_reflns_theta_min 2.36
_diffrn_standards_number 0
_exptl_absorpt_coefficient_mu 6.694
_exptl_absorpt_correction_T_max 0.503
_exptl_absorpt_correction_T_min 0.169
_exptl_absorpt_correction_type multi-scan
_exptl_absorpt_process_details '(SADABS; Bruker, 2009)'
_exptl_crystal_colour colourless
_exptl_crystal_density_diffrn 1.945
_exptl_crystal_density_method 'not measured'
_exptl_crystal_description block
_exptl_crystal_F_000 2048
_exptl_crystal_size_max 0.41
_exptl_crystal_size_mid 0.17
_exptl_crystal_size_min 0.12
_refine_diff_density_max 0.712
_refine_diff_density_min -0.934
_refine_ls_extinction_method none
_refine_ls_goodness_of_fit_ref 1.042
_refine_ls_hydrogen_treatment constr
_refine_ls_matrix_type full
_refine_ls_number_parameters 277
_refine_ls_number_reflns 6547
_refine_ls_number_restraints 3
_refine_ls_restrained_S_all 1.042
_refine_ls_R_factor_all 0.0404
_refine_ls_R_factor_gt 0.0266
_refine_ls_shift/su_max 0.002
_refine_ls_shift/su_mean 0.000
_refine_ls_structure_factor_coef Fsqd
_refine_ls_weighting_details 'calc w = 1/[\s^2^(Fo^2^)+(0.0647P)^2^] where P=(Fo^2^+2Fc^2^)/3'
_refine_ls_weighting_scheme calc
_refine_ls_wR_factor_gt 0.0788
_refine_ls_wR_factor_ref 0.0990
_reflns_number_gt 5223
_reflns_number_total 6547
_reflns_threshold_expression I>2\s(I)
_cod_data_source_file hb5718.cif
_cod_data_source_block I
_cod_original_sg_symbol_H-M 'C 2/c'
_cod_database_code 2228343
_cod_database_fobs_code 2228343

loop_
_symmetry_equiv_pos_as_xyz
'x, y, z'
'-x, y, -z+1/2'
'x+1/2, y+1/2, z'
'-x+1/2, y+1/2, -z+1/2'
'-x, -y, -z'
'x, -y, z-1/2'
'-x+1/2, -y+1/2, -z'
'x+1/2, -y+1/2, z-1/2'

loop_
_atom_site_type_symbol
_atom_site_label
_atom_site_fract_x
_atom_site_fract_y
_atom_site_fract_z
_atom_site_U_iso_or_equiv
_atom_site_adp_type
_atom_site_calc_flag
_atom_site_refinement_flags
_atom_site_occupancy
_atom_site_disorder_assembly
_atom_site_disorder_group
Br Br1A 0.18065(5) 0.8649(3) 0.50111(5) 0.0454(3) Uani d P 0.756(5) A 1
Br Br2A 0.05273(10) 0.6884(4) 0.31021(14) 0.0294(3) Uani d P 0.756(5) A 1
Br Br1B 0.0558(3) 0.7183(13) 0.3102(5) 0.0306(10) Uani d P 0.244(5) A 2
Br Br2B 0.18785(8) 0.8021(5) 0.50059(16) 0.0347(4) Uani d P 0.244(5) A 2
Br Br3 0.025545(10) 0.93718(3) 0.637488(15) 0.04917(9) Uani d . 1 . .
O O1 0.13831(6) 1.30479(19) 0.24590(9) 0.0342(3) Uani d . 1 . .
O O2 0.10960(7) 1.2493(2) 0.35316(11) 0.0456(4) Uani d . 1 . .
O O3 0.17640(5) 0.7134(2) 0.32498(9) 0.0329(3) Uani d . 1 A .
N N1 0.16750(5) 1.0430(2) 0.22747(8) 0.0231(3) Uani d . 1 . .
N N2 0.16194(6) 1.2094(2) 0.19957(10) 0.0295(3) Uani d . 1 . .
C C1 0.16918(7) 0.7495(3) 0.15957(12) 0.0312(4) Uani d . 1 . .
H H1A 0.1397 0.7196 0.1689 0.037 Uiso calc R 1 . .
C C2 0.19205(8) 0.6312(3) 0.11787(14) 0.0388(5) Uani d . 1 . .
H H2A 0.1782 0.5190 0.0998 0.047 Uiso calc R 1 . .
C C3 0.23549(8) 0.6801(3) 0.10321(13) 0.0384(5) Uani d . 1 . .
H H3A 0.2504 0.6015 0.0745 0.046 Uiso calc R 1 . .
C C4 0.25712(7) 0.8466(3) 0.13125(12) 0.0339(4) Uani d . 1 . .
H H4A 0.2862 0.8783 0.1211 0.041 Uiso calc R 1 . .
C C5 0.23519(6) 0.9649(3) 0.17425(11) 0.0278(3) Uani d . 1 . .
H H5A 0.2494 1.0753 0.1940 0.033 Uiso calc R 1 . .
C C6 0.19154(6) 0.9134(2) 0.18684(10) 0.0231(3) Uani d . 1 . .
C C7 0.12899(8) 1.1883(3) 0.30537(13) 0.0322(4) Uani d . 1 . .
C C8 0.14869(6) 1.0146(3) 0.29097(11) 0.0262(3) Uani d . 1 A .
C C9 0.15335(7) 0.8457(3) 0.33621(12) 0.0289(4) Uani d . 1 . .
C C10A 0.12988(9) 0.8495(3) 0.40719(15) 0.0244(5) Uani d P 0.756(5) A 1
H H10A 0.1088 0.9566 0.4041 0.029 Uiso calc PR 0.756(5) A 1
C C11A 0.10229(8) 0.6727(3) 0.40790(13) 0.0218(5) Uani d P 0.756(5) A 1
H H11B 0.1231 0.5680 0.4038 0.026 Uiso calc PR 0.756(5) A 1
C C12A 0.08001(10) 0.6399(3) 0.47605(16) 0.0222(5) Uani d P 0.756(5) A 1
C C13A 0.06496(12) 0.7851(4) 0.51665(19) 0.0248(5) Uani d P 0.756(5) A 1
H H13A 0.0679 0.9067 0.5012 0.030 Uiso calc PR 0.756(5) A 1
C C14A 0.0457(2) 0.7482(9) 0.5796(3) 0.0265(10) Uani d P 0.756(5) A 1
C C15A 0.0414(2) 0.5602(13) 0.6012(4) 0.0318(16) Uani d P 0.756(5) A 1
H H15A 0.0292 0.5348 0.6445 0.038 Uiso calc PR 0.756(5) A 1
C C16A 0.05400(18) 0.4211(8) 0.5623(3) 0.0292(11) Uani d P 0.756(5) A 1
H H16A 0.0496 0.2999 0.5768 0.035 Uiso calc PR 0.756(5) A 1
C C17A 0.07444(16) 0.4577(5) 0.4975(3) 0.0284(7) Uani d P 0.756(5) A 1
H H17A 0.0839 0.3607 0.4699 0.034 Uiso calc PR 0.756(5) A 1
C C10B 0.1119(3) 0.8207(10) 0.3781(5) 0.0198(14) Uiso d P 0.244(5) A 2
H H10B 0.1041 0.9404 0.3981 0.024 Uiso calc PR 0.244(5) A 2
C C11B 0.1295(2) 0.6921(9) 0.4440(4) 0.0204(15) Uiso d P 0.244(5) A 2
H H11A 0.1376 0.5748 0.4223 0.024 Uiso calc PR 0.244(5) A 2
C C12B 0.0973(3) 0.6488(10) 0.4974(4) 0.0187(15) Uiso d PD 0.244(5) A 2
C C13B 0.0797(3) 0.7882(14) 0.5365(5) 0.025(2) Uiso d PD 0.244(5) A 2
H H13B 0.0864 0.9126 0.5307 0.030 Uiso calc PR 0.244(5) A 2
C C14B 0.0502(7) 0.726(3) 0.5867(12) 0.026(4) Uiso d PD 0.244(5) A 2
C C15B 0.0365(7) 0.569(3) 0.6037(12) 0.017(3) Uiso d PD 0.244(5) A 2
H H15B 0.0170 0.5432 0.6377 0.020 Uiso calc PR 0.244(5) A 2
C C16B 0.0593(5) 0.426(3) 0.5548(9) 0.030(4) Uiso d PD 0.244(5) A 2
H H16B 0.0527 0.3017 0.5602 0.036 Uiso calc PR 0.244(5) A 2
C C17B 0.0849(4) 0.466(2) 0.5104(7) 0.022(3) Uiso d PD 0.244(5) A 2
H H17B 0.0966 0.3705 0.4844 0.027 Uiso calc PR 0.244(5) A 2

loop_
_atom_site_aniso_label
_atom_site_aniso_U_11
_atom_site_aniso_U_22
_atom_site_aniso_U_33
_atom_site_aniso_U_12
_atom_site_aniso_U_13
_atom_site_aniso_U_23
Br1A 0.0404(4) 0.0737(6) 0.02262(17) -0.0314(4) 0.0079(2) -0.0057(3)
Br2A 0.0239(4) 0.0422(8) 0.0217(2) -0.0043(4) 0.0041(2) -0.0007(3)
Br1B 0.0210(9) 0.041(2) 0.0279(8) -0.0050(12) 0.0014(6) 0.0034(10)
Br2B 0.0254(5) 0.0484(11) 0.0291(5) -0.0107(6) 0.0032(4) 0.0032(7)
Br3 0.07536(19) 0.03488(13) 0.05149(15) 0.00417(10) 0.04489(14) -0.00002(9)
O1 0.0490(9) 0.0236(7) 0.0339(8) 0.0021(6) 0.0171(7) 0.0043(5)
O2 0.0697(12) 0.0275(7) 0.0513(10) 0.0098(7) 0.0387(9) 0.0009(7)
O3 0.0340(7) 0.0304(7) 0.0396(8) 0.0090(5) 0.0199(6) 0.0083(6)
N1 0.0252(7) 0.0232(7) 0.0221(7) -0.0027(5) 0.0079(5) 0.0004(5)
N2 0.0386(9) 0.0250(8) 0.0275(8) -0.0013(6) 0.0125(6) 0.0032(6)
C1 0.0294(9) 0.0327(9) 0.0333(10) -0.0048(7) 0.0112(7) -0.0068(8)
C2 0.0440(11) 0.0342(11) 0.0404(11) -0.0014(9) 0.0142(9) -0.0093(9)
C3 0.0410(11) 0.0443(12) 0.0337(11) 0.0127(9) 0.0167(9) -0.0035(9)
C4 0.0268(8) 0.0454(12) 0.0325(10) 0.0052(8) 0.0132(7) 0.0060(8)
C5 0.0245(8) 0.0345(10) 0.0258(8) -0.0034(7) 0.0084(6) 0.0033(7)
C6 0.0238(7) 0.0257(8) 0.0214(7) -0.0010(6) 0.0086(6) -0.0011(6)
C7 0.0438(11) 0.0204(8) 0.0373(10) 0.0002(7) 0.0197(9) 0.0032(7)
C8 0.0299(8) 0.0230(8) 0.0297(8) -0.0002(6) 0.0156(7) 0.0017(6)
C9 0.0324(9) 0.0257(9) 0.0340(10) 0.0018(7) 0.0193(8) 0.0040(7)
C10A 0.0270(12) 0.0253(11) 0.0228(11) -0.0028(8) 0.0096(10) -0.0011(8)
C11A 0.0226(10) 0.0221(10) 0.0219(10) 0.0008(7) 0.0074(8) 0.0022(7)
C12A 0.0224(12) 0.0236(11) 0.0219(11) -0.0012(8) 0.0076(10) 0.0035(8)
C13A 0.0290(14) 0.0215(12) 0.0270(13) -0.0004(9) 0.0128(12) 0.0039(9)
C14A 0.0311(19) 0.025(2) 0.0270(19) 0.0044(15) 0.0141(11) 0.0063(14)
C15A 0.030(2) 0.040(3) 0.0304(19) 0.0011(17) 0.0159(16) 0.0112(13)
C16A 0.0343(18) 0.0251(17) 0.0322(18) -0.0033(12) 0.0161(16) 0.0112(11)
C17A 0.0315(18) 0.0239(14) 0.0297(17) -0.0019(13) 0.0065(15) 0.0032(12)

loop_
_atom_type_symbol
_atom_type_description
_atom_type_scat_dispersion_real
_atom_type_scat_dispersion_imag
_atom_type_scat_source
C C 0.0033 0.0016 'International Tables Vol C Tables 4.2.6.8 and 6.1.1.4'
H H 0.0000 0.0000 'International Tables Vol C Tables 4.2.6.8 and 6.1.1.4'
N N 0.0061 0.0033 'International Tables Vol C Tables 4.2.6.8 and 6.1.1.4'
O O 0.0106 0.0060 'International Tables Vol C Tables 4.2.6.8 and 6.1.1.4'
Br Br -0.2901 2.4595 'International Tables Vol C Tables 4.2.6.8 and 6.1.1.4'

loop_
_geom_angle_atom_site_label_1
_geom_angle_atom_site_label_2
_geom_angle_atom_site_label_3
_geom_angle_site_symmetry_1
_geom_angle_site_symmetry_3
_geom_angle
_geom_angle_publ_flag
C14A Br3 C14B . . 6.0(6) ?
N2 O1 C7 . . 110.39(14) ?
N2 N1 C8 . . 114.43(15) ?
N2 N1 C6 . . 116.31(14) ?
C8 N1 C6 . . 129.25(15) ?
N1 N2 O1 . . 106.03(14) ?
C6 C1 C2 . . 118.03(18) ?
C6 C1 H1A . . 121.0 ?
C2 C1 H1A . . 121.0 ?
C3 C2 C1 . . 120.1(2) ?
C3 C2 H2A . . 120.0 ?
C1 C2 H2A . . 120.0 ?
C2 C3 C4 . . 120.60(19) ?
C2 C3 H3A . . 119.7 ?
C4 C3 H3A . . 119.7 ?
C5 C4 C3 . . 120.10(18) ?
C5 C4 H4A . . 120.0 ?
C3 C4 H4A . . 120.0 ?
C6 C5 C4 . . 117.87(18) ?
C6 C5 H5A . . 121.1 ?
C4 C5 H5A . . 121.1 ?
C5 C6 C1 . . 123.31(17) ?
C5 C6 N1 . . 117.53(16) ?
C1 C6 N1 . . 119.09(15) ?
O2 C7 O1 . . 120.04(17) ?
O2 C7 C8 . . 136.00(19) ?
O1 C7 C8 . . 103.93(16) ?
N1 C8 C7 . . 105.22(16) ?
N1 C8 C9 . . 125.07(16) ?
C7 C8 C9 . . 129.42(17) ?
O3 C9 C8 . . 124.29(17) ?
O3 C9 C10B . . 120.0(3) ?
C8 C9 C10B . . 111.9(3) ?
O3 C9 C10A . . 120.18(18) ?
C8 C9 C10A . . 115.32(17) ?
C10B C9 C10A . . 25.3(3) ?
C11A C10A C9 . . 108.56(19) ?
C11A C10A Br1A . . 109.92(18) ?
C9 C10A Br1A . . 107.79(17) ?
C11A C10A H10A . . 110.2 ?
C9 C10A H10A . . 110.2 ?
Br1A C10A H10A . . 110.2 ?
C12A C11A C10A . . 117.4(2) ?
C12A C11A Br2A . . 110.47(18) ?
C10A C11A Br2A . . 103.15(19) ?
C12A C11A H11B . . 108.5 ?
C10A C11A H11B . . 108.5 ?
Br2A C11A H11B . . 108.5 ?
C17A C12A C13A . . 120.2(3) ?
C17A C12A C11A . . 117.6(3) ?
C13A C12A C11A . . 122.2(2) ?
C14A C13A C12A . . 120.0(3) ?
C14A C13A H13A . . 120.0 ?
C12A C13A H13A . . 120.0 ?
C13A C14A C15A . . 118.5(6) ?
C13A C14A Br3 . . 122.1(4) ?
C15A C14A Br3 . . 119.4(5) ?
C16A C15A C14A . . 122.5(7) ?
C16A C15A H15A . . 118.8 ?
C14A C15A H15A . . 118.8 ?
C15A C16A C17A . . 119.5(6) ?
C15A C16A H16A . . 120.2 ?
C17A C16A H16A . . 120.2 ?
C12A C17A C16A . . 119.3(4) ?
C12A C17A H17A . . 120.4 ?
C16A C17A H17A . . 120.4 ?
C11B C10B C9 . . 106.1(5) ?
C11B C10B Br1B . . 110.1(6) ?
C9 C10B Br1B . . 112.3(5) ?
C11B C10B H10B . . 109.4 ?
C9 C10B H10B . . 109.4 ?
Br1B C10B H10B . . 109.4 ?
C10B C11B C12B . . 117.9(6) ?
C10B C11B Br2B . . 105.1(5) ?
C12B C11B Br2B . . 110.6(5) ?
C10B C11B H11A . . 107.6 ?
C12B C11B H11A . . 107.6 ?
Br2B C11B H11A . . 107.6 ?
C13B C12B C17B . . 118.1(9) ?
C13B C12B C11B . . 120.9(7) ?
C17B C12B C11B . . 121.0(8) ?
C12B C13B C14B . . 114.6(12) ?
C12B C13B H13B . . 122.7 ?
C14B C13B H13B . . 122.7 ?
C15B C14B C13B . . 134(2) ?
C15B C14B Br3 . . 115(2) ?
C13B C14B Br3 . . 111.2(14) ?
C14B C15B C16B . . 105(2) ?
C14B C15B H15B . . 127.3 ?
C16B C15B H15B . . 127.3 ?
C17B C16B C15B . . 126(2) ?
C17B C16B H16B . . 117.1 ?
C15B C16B H16B . . 117.1 ?
C16B C17B C12B . . 122.3(16) ?
C16B C17B H17B . . 118.9 ?
C12B C17B H17B . . 118.9 ?

loop_
_geom_bond_atom_site_label_1
_geom_bond_atom_site_label_2
_geom_bond_site_symmetry_2
_geom_bond_distance
_geom_bond_publ_flag
Br1A C10A . 1.971(3) ?
Br2A C11A . 1.998(4) ?
Br1B C10B . 1.947(12) ?
Br2B C11B . 1.940(8) ?
Br3 C14A . 1.876(7) ?
Br3 C14B . 1.98(2) ?
O1 N2 . 1.366(2) ?
O1 C7 . 1.420(2) ?
O2 C7 . 1.198(2) ?
O3 C9 . 1.208(2) ?
N1 N2 . 1.297(2) ?
N1 C8 . 1.369(2) ?
N1 C6 . 1.450(2) ?
C1 C6 . 1.386(3) ?
C1 C2 . 1.390(3) ?
C1 H1A . 0.9300 ?
C2 C3 . 1.387(3) ?
C2 H2A . 0.9300 ?
C3 C4 . 1.397(3) ?
C3 H3A . 0.9300 ?
C4 C5 . 1.388(3) ?
C4 H4A . 0.9300 ?
C5 C6 . 1.384(2) ?
C5 H5A . 0.9300 ?
C7 C8 . 1.425(3) ?
C8 C9 . 1.450(3) ?
C9 C10B . 1.555(7) ?
C9 C10A . 1.556(3) ?
C10A C11A . 1.509(3) ?
C10A H10A . 0.9800 ?
C11A C12A . 1.508(3) ?
C11A H11B . 0.9800 ?
C12A C17A . 1.390(5) ?
C12A C13A . 1.395(4) ?
C13A C14A . 1.379(7) ?
C13A H13A . 0.9300 ?
C14A C15A . 1.424(12) ?
C15A C16A . 1.316(11) ?
C15A H15A . 0.9300 ?
C16A C17A . 1.427(7) ?
C16A H16A . 0.9300 ?
C17A H17A . 0.9300 ?
C10B C11B . 1.493(10) ?
C10B H10B . 0.9800 ?
C11B C12B . 1.502(10) ?
C11B H11A . 0.9800 ?
C12B C13B . 1.383(12) ?
C12B C17B . 1.404(16) ?
C13B C14B . 1.44(3) ?
C13B H13B . 0.9300 ?
C14B C15B . 1.26(4) ?
C15B C16B . 1.58(3) ?
C15B H15B . 0.9300 ?
C16B C17B . 1.23(2) ?
C16B H16B . 0.9300 ?
C17B H17B . 0.9300 ?

loop_
_geom_hbond_atom_site_label_D
_geom_hbond_atom_site_label_H
_geom_hbond_atom_site_label_A
_geom_hbond_site_symmetry_A
_geom_hbond_distance_DH
_geom_hbond_distance_HA
_geom_hbond_distance_DA
_geom_hbond_angle_DHA
_geom_hbond_publ_flag
C5 H5A O3 6_555 0.93 2.46 3.129(2) 129 yes
C10A H10A O2 . 0.98 2.30 3.060(3) 133 yes
C11A H11B O2 1_545 0.98 2.47 3.231(3) 134 yes
C17A H17A O2 1_545 0.93 2.48 3.315(5) 149 yes

loop_
_geom_torsion_atom_site_label_1
_geom_torsion_atom_site_label_2
_geom_torsion_atom_site_label_3
_geom_torsion_atom_site_label_4
_geom_torsion_site_symmetry_1
_geom_torsion_site_symmetry_2
_geom_torsion_site_symmetry_3
_geom_torsion_site_symmetry_4
_geom_torsion
_geom_torsion_publ_flag
C8 N1 N2 O1 . . . . 0.5(2) ?
C6 N1 N2 O1 . . . . 179.26(14) ?
C7 O1 N2 N1 . . . . -0.1(2) ?
C6 C1 C2 C3 . . . . -1.4(3) ?
C1 C2 C3 C4 . . . . 1.2(4) ?
C2 C3 C4 C5 . . . . 0.0(3) ?
C3 C4 C5 C6 . . . . -1.0(3) ?
C4 C5 C6 C1 . . . . 0.8(3) ?
C4 C5 C6 N1 . . . . -176.10(17) ?
C2 C1 C6 C5 . . . . 0.3(3) ?
C2 C1 C6 N1 . . . . 177.24(19) ?
N2 N1 C6 C5 . . . . 53.4(2) ?
C8 N1 C6 C5 . . . . -128.0(2) ?
N2 N1 C6 C1 . . . . -123.66(19) ?
C8 N1 C6 C1 . . . . 54.9(3) ?
N2 O1 C7 O2 . . . . 177.9(2) ?
N2 O1 C7 C8 . . . . -0.3(2) ?
N2 N1 C8 C7 . . . . -0.7(2) ?
C6 N1 C8 C7 . . . . -179.25(18) ?
N2 N1 C8 C9 . . . . -175.01(18) ?
C6 N1 C8 C9 . . . . 6.4(3) ?
O2 C7 C8 N1 . . . . -177.2(3) ?
O1 C7 C8 N1 . . . . 0.6(2) ?
O2 C7 C8 C9 . . . . -3.2(4) ?
O1 C7 C8 C9 . . . . 174.53(19) ?
N1 C8 C9 O3 . . . . 3.7(3) ?
C7 C8 C9 O3 . . . . -169.2(2) ?
N1 C8 C9 C10B . . . . -154.2(4) ?
C7 C8 C9 C10B . . . . 32.9(5) ?
N1 C8 C9 C10A . . . . 178.39(19) ?
C7 C8 C9 C10A . . . . 5.5(3) ?
O3 C9 C10A C11A . . . . -51.0(3) ?
C8 C9 C10A C11A . . . . 134.0(2) ?
C10B C9 C10A C11A . . . . 46.1(6) ?
O3 C9 C10A Br1A . . . . 68.0(2) ?
C8 C9 C10A Br1A . . . . -106.97(19) ?
C10B C9 C10A Br1A . . . . 165.1(7) ?
C9 C10A C11A C12A . . . . 174.8(2) ?
Br1A C10A C11A C12A . . . . 57.2(2) ?
C9 C10A C11A Br2A . . . . -63.4(2) ?
Br1A C10A C11A Br2A . . . . 178.89(13) ?
C10A C11A C12A C17A . . . . -150.5(3) ?
Br2A C11A C12A C17A . . . . 91.6(3) ?
C10A C11A C12A C13A . . . . 29.9(4) ?
Br2A C11A C12A C13A . . . . -87.9(3) ?
C17A C12A C13A C14A . . . . 1.8(6) ?
C11A C12A C13A C14A . . . . -178.6(4) ?
C12A C13A C14A C15A . . . . -0.5(6) ?
C12A C13A C14A Br3 . . . . 179.2(3) ?
C14B Br3 C14A C13A . . . . -133(8) ?
C14B Br3 C14A C15A . . . . 46(8) ?
C13A C14A C15A C16A . . . . -1.7(7) ?
Br3 C14A C15A C16A . . . . 178.7(4) ?
C14A C15A C16A C17A . . . . 2.4(7) ?
C13A C12A C17A C16A . . . . -1.2(5) ?
C11A C12A C17A C16A . . . . 179.3(3) ?
C15A C16A C17A C12A . . . . -1.0(6) ?
O3 C9 C10B C11B . . . . 42.9(7) ?
C8 C9 C10B C11B . . . . -158.2(4) ?
C10A C9 C10B C11B . . . . -55.0(6) ?
O3 C9 C10B Br1B . . . . -77.5(5) ?
C8 C9 C10B Br1B . . . . 81.5(5) ?
C10A C9 C10B Br1B . . . . -175.3(10) ?
C9 C10B C11B C12B . . . . 177.3(6) ?
Br1B C10B C11B C12B . . . . -60.9(8) ?
C9 C10B C11B Br2B . . . . 53.5(6) ?
Br1B C10B C11B Br2B . . . . 175.3(4) ?
C10B C11B C12B C13B . . . . -57.9(9) ?
Br2B C11B C12B C13B . . . . 63.1(7) ?
C10B C11B C12B C17B . . . . 123.5(8) ?
Br2B C11B C12B C17B . . . . -115.5(6) ?
C17B C12B C13B C14B . . . . 0.0(3) ?
C11B C12B C13B C14B . . . . -178.7(8) ?
C12B C13B C14B C15B . . . . 0.1(4) ?
C12B C13B C14B Br3 . . . . -178.5(7) ?
C14A Br3 C14B C15B . . . . -120(8) ?
C14A Br3 C14B C13B . . . . 59(8) ?
C13B C14B C15B C16B . . . . -0.1(6) ?
Br3 C14B C15B C16B . . . . 178.4(8) ?
C14B C15B C16B C17B . . . . 0.2(8) ?
C15B C16B C17B C12B . . . . -0.1(9) ?
C13B C12B C17B C16B . . . . 0.0(6) ?
C11B C12B C17B C16B . . . . 178.7(9) ?
